data_7247621
loop_
_publ_author_name
'Baig, K. Mohamed Yusuf'
'Kole, Goutam Kumar'

_publ_section_title
;
 Silver(i) coordination polymers of trans-5-styrylpyrimidine -- from
 structural diversity to solid-state reactivity under sunlight
;
_journal_issue 44
_journal_name_full CrystEngComm
_journal_page_first 6204
_journal_page_last 6214
_journal_paper_doi 10.1039/D3CE00756A
_journal_volume 25
_journal_year 2023
_chemical_formula_sum 'C13 H10 Ag F3 N2 O3 S'
_chemical_formula_weight 439.16
_space_group_crystal_system monoclinic
_space_group_IT_number 14
_space_group_name_Hall '-P 2ybc'
_space_group_name_H-M_alt 'P 1 21/c 1'
_atom_sites_solution_hydrogens geom
_atom_sites_solution_primary difmap
_audit_creation_method SHELXL-2018/3
_audit_update_record
;
2023-06-23 deposited with the CCDC.	2023-10-09 downloaded from the CCDC.
;
_cell_angle_alpha 90
_cell_angle_beta 94.626(4)
_cell_angle_gamma 90
_cell_formula_units_Z 4
_cell_length_a 6.6106(9)
_cell_length_b 17.709(2)
_cell_length_c 12.3217(17)
_cell_measurement_reflns_used 9341
_cell_measurement_temperature 295(2)
_cell_measurement_theta_max 27.11
_cell_measurement_theta_min 2.84
_cell_volume 1437.8(3)
_computing_structure_refinement 'SHELXL-2018/3 (Sheldrick, 2018)'
_computing_structure_solution 'SHELXT 2018/2 (Sheldrick, 2018)'
_diffrn_ambient_temperature 295(2)
_diffrn_measured_fraction_theta_full 0.999
_diffrn_measured_fraction_theta_max 0.999
_diffrn_measurement_device_type 'Bruker APEX-II CCD'
_diffrn_measurement_method '\f and \w scans'
_diffrn_radiation_type MoK\a
_diffrn_radiation_wavelength 0.71073
_diffrn_reflns_av_R_equivalents 0.0355
_diffrn_reflns_av_unetI/netI 0.0207
_diffrn_reflns_Laue_measured_fraction_full 0.999
_diffrn_reflns_Laue_measured_fraction_max 0.999
_diffrn_reflns_limit_h_max 8
_diffrn_reflns_limit_h_min -8
_diffrn_reflns_limit_k_max 22
_diffrn_reflns_limit_k_min -22
_diffrn_reflns_limit_l_max 15
_diffrn_reflns_limit_l_min -15
_diffrn_reflns_number 26235
_diffrn_reflns_point_group_measured_fraction_full 0.999
_diffrn_reflns_point_group_measured_fraction_max 0.999
_diffrn_reflns_theta_full 25.242
_diffrn_reflns_theta_max 26.370
_diffrn_reflns_theta_min 2.018
_exptl_absorpt_coefficient_mu 1.597
_exptl_absorpt_correction_T_max 0.7455
_exptl_absorpt_correction_T_min 0.6215
_exptl_absorpt_correction_type multi-scan
_exptl_absorpt_process_details 'SadAbs 2016/2 (Bruker AXS)'
_exptl_crystal_colour colourless
_exptl_crystal_density_diffrn 2.029
_exptl_crystal_description block
_exptl_crystal_F_000 864
_exptl_crystal_size_max 0.290
_exptl_crystal_size_mid 0.200
_exptl_crystal_size_min 0.140
_refine_diff_density_max 0.493
_refine_diff_density_min -0.451
_refine_diff_density_rms 0.075
_refine_ls_extinction_method none
_refine_ls_goodness_of_fit_ref 1.106
_refine_ls_hydrogen_treatment constr
_refine_ls_matrix_type full
_refine_ls_number_parameters 264
_refine_ls_number_reflns 2938
_refine_ls_number_restraints 120
_refine_ls_restrained_S_all 1.219
_refine_ls_R_factor_all 0.0349
_refine_ls_R_factor_gt 0.0303
_refine_ls_shift/su_max 0.001
_refine_ls_shift/su_mean 0.000
_refine_ls_structure_factor_coef Fsqd
_refine_ls_weighting_details 'w=1/[\s^2^(Fo^2^)+(0.0155P)^2^+2.6478P] where P=(Fo^2^+2Fc^2^)/3'
_refine_ls_weighting_scheme calc
_refine_ls_wR_factor_gt 0.0729
_refine_ls_wR_factor_ref 0.0742
_reflns_Friedel_coverage 0.000
_reflns_number_gt 2657
_reflns_number_total 2938
_reflns_threshold_expression 'I > 2\s(I)'
_cod_data_source_file d3ce00756a2.cif
_cod_data_source_block yb84-l
_cod_depositor_comments 'Adding full bibliography for 7247616--7247621.cif.'
_cod_original_cell_volume 1437.7(3)
_cod_original_sg_symbol_H-M 'P 21/c'
_cod_database_code 7247621
_shelx_shelxl_version_number 2018/3
_shelx_space_group_comment
;
The symmetry employed for this shelxl refinement is uniquely defined
by the following loop, which should always be used as a source of
symmetry information in preference to the above space-group names.
They are only intended as comments.
;
_shelx_estimated_absorpt_t_min 0.655
_shelx_estimated_absorpt_t_max 0.807

loop_
_space_group_symop_operation_xyz
'x, y, z'
'-x, y+1/2, -z+1/2'
'-x, -y, -z'
'x, -y-1/2, z-1/2'

loop_
_atom_site_label
_atom_site_type_symbol
_atom_site_fract_x
_atom_site_fract_y
_atom_site_fract_z
_atom_site_U_iso_or_equiv
_atom_site_adp_type
_atom_site_occupancy
_atom_site_site_symmetry_order
_atom_site_calc_flag
_atom_site_refinement_flags_posn
_atom_site_refinement_flags_adp
_atom_site_refinement_flags_occupancy
_atom_site_disorder_assembly
_atom_site_disorder_group
C1 C 0.2332(4) 0.72174(15) 0.3747(2) 0.0315(6) Uani 1 1 d . . . . .
H1 H 0.234477 0.774251 0.373412 0.038 Uiso 1 1 calc R U . . .
S1 S 0.33730(13) 0.56136(4) 0.78627(6) 0.03938(19) Uani 1 1 d D . . . .
Ag1 Ag 0.23015(5) 0.74658(2) 0.62880(2) 0.04959(11) Uani 1 1 d . . . . .
C2 C 0.2299(4) 0.61276(14) 0.4726(2) 0.0274(5) Uani 1 1 d . . . . .
H2 H 0.228805 0.588166 0.539252 0.033 Uiso 1 1 calc R U . . .
C3 C 0.2296(4) 0.56954(14) 0.3787(2) 0.0271(5) Uani 1 1 d . . . . .
N1 N 0.2330(4) 0.68571(12) 0.27970(18) 0.0324(5) Uani 1 1 d . . . . .
N2 N 0.2318(4) 0.68809(12) 0.47143(18) 0.0276(5) Uani 1 1 d . . . . .
C5 C 0.2290(4) 0.48687(15) 0.3786(2) 0.0305(6) Uani 1 1 d . . . . .
H5 H 0.213918 0.462631 0.311446 0.037 Uiso 1 1 calc R U . . .
C4 C 0.2319(5) 0.60985(15) 0.2825(2) 0.0322(6) Uani 1 1 d . . . . .
H4 H 0.232785 0.583420 0.217276 0.039 Uiso 1 1 calc R U . . .
C6 C 0.2483(4) 0.44410(14) 0.4667(2) 0.0300(6) Uani 1 1 d . . . . .
H6 H 0.259611 0.469077 0.533280 0.036 Uiso 1 1 calc R U . . .
C7 C 0.2536(4) 0.36145(14) 0.4703(2) 0.0277(5) Uani 1 1 d . . . . .
C8 C 0.2722(5) 0.32566(16) 0.5715(2) 0.0344(6) Uani 1 1 d . . . . .
H8 H 0.278412 0.354582 0.634726 0.041 Uiso 1 1 calc R U . . .
C9 C 0.2816(5) 0.24811(17) 0.5792(3) 0.0439(7) Uani 1 1 d . . . . .
H9 H 0.294977 0.225286 0.647407 0.053 Uiso 1 1 calc R U . . .
C10 C 0.2714(6) 0.20417(17) 0.4869(3) 0.0480(8) Uani 1 1 d . . . . .
H10 H 0.278032 0.151840 0.492487 0.058 Uiso 1 1 calc R U . . .
C11 C 0.2511(5) 0.23850(17) 0.3857(3) 0.0461(8) Uani 1 1 d . . . . .
H11 H 0.243368 0.209058 0.322993 0.055 Uiso 1 1 calc R U . . .
C12 C 0.2423(5) 0.31681(17) 0.3772(2) 0.0387(7) Uani 1 1 d . . . . .
H12 H 0.228717 0.339409 0.308880 0.046 Uiso 1 1 calc R U . . .
C13 C 0.2002(5) 0.54504(15) 0.9055(2) 0.0471(8) Uani 1 1 d D . . . .
F1_1 F 0.2679(16) 0.5945(5) 0.9807(7) 0.061(2) Uani 0.413(13) 1 d D U P A 1
F2_1 F 0.208(2) 0.4785(3) 0.9479(9) 0.083(2) Uani 0.413(13) 1 d D U P A 1
F3_1 F 0.0093(9) 0.5633(8) 0.8779(7) 0.089(3) Uani 0.413(13) 1 d D U P A 1
F1_11 F 0.1905(15) 0.6020(3) 0.9726(6) 0.0732(19) Uani 0.587(13) 1 d D U P A 2
F2_11 F 0.2968(12) 0.4897(3) 0.9616(5) 0.0715(16) Uani 0.587(13) 1 d D U P A 2
F3_11 F 0.0147(8) 0.5192(6) 0.8804(5) 0.091(2) Uani 0.587(13) 1 d D U P A 2
O1_2 O 0.3253(11) 0.4923(2) 0.7269(5) 0.0571(15) Uani 0.733(13) 1 d D U P B 3
O2_2 O 0.5349(6) 0.5852(4) 0.8281(4) 0.0746(17) Uani 0.733(13) 1 d D U P B 3
O3_2 O 0.2126(11) 0.6210(3) 0.7360(4) 0.0633(15) Uani 0.733(13) 1 d D U P B 3
O1_12 O 0.251(2) 0.5020(6) 0.7184(13) 0.051(3) Uani 0.267(13) 1 d D U P B 4
O2_12 O 0.5372(13) 0.5458(10) 0.8358(11) 0.073(4) Uani 0.267(13) 1 d D U P B 4
O3_12 O 0.309(3) 0.6359(4) 0.7435(11) 0.063(2) Uani 0.267(13) 1 d D U P B 4

loop_
_atom_site_aniso_label
_atom_site_aniso_U_11
_atom_site_aniso_U_22
_atom_site_aniso_U_33
_atom_site_aniso_U_23
_atom_site_aniso_U_13
_atom_site_aniso_U_12
C1 0.0465(17) 0.0229(12) 0.0250(14) 0.0011(10) 0.0035(12) 0.0013(11)
S1 0.0583(5) 0.0371(4) 0.0233(3) -0.0028(3) 0.0069(3) -0.0067(3)
Ag1 0.0984(2) 0.02988(14) 0.02073(13) -0.00646(8) 0.00651(12) 0.00104(12)
C2 0.0359(14) 0.0250(12) 0.0214(12) 0.0017(10) 0.0019(10) 0.0015(10)
C3 0.0354(14) 0.0237(12) 0.0220(12) -0.0006(10) 0.0023(10) 0.0020(10)
N1 0.0516(15) 0.0261(11) 0.0194(11) 0.0032(9) 0.0022(10) 0.0002(10)
N2 0.0381(13) 0.0240(10) 0.0208(11) -0.0009(8) 0.0040(9) 0.0012(9)
C5 0.0454(16) 0.0233(12) 0.0230(13) -0.0031(10) 0.0039(11) 0.0004(11)
C4 0.0503(17) 0.0281(13) 0.0182(12) -0.0022(10) 0.0030(11) 0.0005(12)
C6 0.0421(16) 0.0241(12) 0.0240(13) -0.0023(10) 0.0033(11) -0.0002(11)
C7 0.0330(14) 0.0237(12) 0.0267(13) 0.0014(10) 0.0034(11) 0.0002(10)
C8 0.0453(17) 0.0317(14) 0.0264(14) 0.0022(11) 0.0041(12) -0.0006(12)
C9 0.062(2) 0.0324(16) 0.0376(17) 0.0112(13) 0.0050(15) -0.0002(14)
C10 0.066(2) 0.0228(14) 0.055(2) 0.0057(13) 0.0045(17) -0.0003(14)
C11 0.071(2) 0.0271(15) 0.0402(18) -0.0070(12) 0.0044(16) -0.0030(14)
C12 0.060(2) 0.0282(14) 0.0278(15) -0.0001(11) 0.0043(13) 0.0001(13)
C13 0.059(2) 0.0488(19) 0.0341(17) 0.0052(14) 0.0067(15) -0.0052(16)
F1_1 0.075(5) 0.081(4) 0.028(3) -0.011(3) 0.016(3) 0.009(4)
F2_1 0.108(6) 0.060(4) 0.085(5) 0.025(3) 0.043(5) -0.022(4)
F3_1 0.057(4) 0.131(6) 0.081(4) -0.006(5) 0.020(3) 0.007(4)
F1_11 0.100(5) 0.070(3) 0.055(3) -0.014(2) 0.041(3) 0.005(3)
F2_11 0.084(4) 0.063(3) 0.067(3) 0.041(2) -0.001(3) -0.015(3)
F3_11 0.070(3) 0.137(5) 0.067(3) 0.010(4) 0.013(2) -0.048(3)
O1_2 0.076(4) 0.045(2) 0.051(2) -0.0209(19) 0.006(3) 0.009(2)
O2_2 0.074(3) 0.102(4) 0.048(2) -0.010(3) 0.0095(19) -0.050(3)
O3_2 0.113(4) 0.037(2) 0.0401(19) 0.0159(16) 0.010(3) -0.003(2)
O1_12 0.064(8) 0.045(5) 0.043(5) -0.019(4) 0.002(6) 0.019(5)
O2_12 0.053(5) 0.117(9) 0.051(6) -0.005(8) 0.008(5) -0.023(6)
O3_12 0.112(6) 0.037(4) 0.042(4) 0.010(3) 0.024(5) -0.016(4)

loop_
_atom_type_symbol
_atom_type_description
_atom_type_scat_dispersion_real
_atom_type_scat_dispersion_imag
_atom_type_scat_source
C C 0.0033 0.0016 'International Tables Vol C Tables 4.2.6.8 and 6.1.1.4'
H H 0.0000 0.0000 'International Tables Vol C Tables 4.2.6.8 and 6.1.1.4'
N N 0.0061 0.0033 'International Tables Vol C Tables 4.2.6.8 and 6.1.1.4'
O O 0.0106 0.0060 'International Tables Vol C Tables 4.2.6.8 and 6.1.1.4'
F F 0.0171 0.0103 'International Tables Vol C Tables 4.2.6.8 and 6.1.1.4'
S S 0.1246 0.1234 'International Tables Vol C Tables 4.2.6.8 and 6.1.1.4'
Ag Ag -0.8971 1.1015 'International Tables Vol C Tables 4.2.6.8 and 6.1.1.4'

loop_
_geom_angle_atom_site_label_1
_geom_angle_atom_site_label_2
_geom_angle_atom_site_label_3
_geom_angle
_geom_angle_site_symmetry_1
_geom_angle_site_symmetry_3
_geom_angle_publ_flag
N1 C1 N2 124.8(2) . . ?
N1 C1 H1 117.6 . . ?
N2 C1 H1 117.6 . . ?
O1_2 S1 O2_2 116.8(3) . . ?
O3_12 S1 O1_12 115.4(4) . . ?
O3_12 S1 O2_12 115.0(4) . . ?
O1_12 S1 O2_12 114.6(4) . . ?
O1_2 S1 O3_2 113.6(2) . . ?
O2_2 S1 O3_2 114.3(2) . . ?
O1_2 S1 C13 105.6(3) . . ?
O3_12 S1 C13 112.8(7) . . ?
O2_2 S1 C13 104.9(2) . . ?
O1_12 S1 C13 98.9(8) . . ?
O2_12 S1 C13 97.4(7) . . ?
O3_2 S1 C13 99.1(3) . . ?
N2 Ag1 N1 175.19(8) . 4_576 ?
N2 Ag1 O3_12 96.7(3) . . ?
N1 Ag1 O3_12 87.8(3) 4_576 . ?
N2 Ag1 O3_2 92.80(13) . . ?
N1 Ag1 O3_2 91.97(13) 4_576 . ?
N2 C2 C3 122.8(2) . . ?
N2 C2 H2 118.6 . . ?
C3 C2 H2 118.6 . . ?
C4 C3 C2 115.5(2) . . ?
C4 C3 C5 121.0(2) . . ?
C2 C3 C5 123.5(2) . . ?
C1 N1 C4 117.1(2) . . ?
C1 N1 Ag1 118.56(18) . 4_575 ?
C4 N1 Ag1 124.31(18) . 4_575 ?
C1 N2 C2 117.2(2) . . ?
C1 N2 Ag1 125.35(18) . . ?
C2 N2 Ag1 117.43(17) . . ?
C6 C5 C3 124.9(2) . . ?
C6 C5 H5 117.5 . . ?
C3 C5 H5 117.5 . . ?
N1 C4 C3 122.5(2) . . ?
N1 C4 H4 118.7 . . ?
C3 C4 H4 118.7 . . ?
C5 C6 C7 126.8(3) . . ?
C5 C6 H6 116.6 . . ?
C7 C6 H6 116.6 . . ?
C12 C7 C8 118.3(2) . . ?
C12 C7 C6 122.9(2) . . ?
C8 C7 C6 118.8(2) . . ?
C9 C8 C7 121.0(3) . . ?
C9 C8 H8 119.5 . . ?
C7 C8 H8 119.5 . . ?
C10 C9 C8 120.6(3) . . ?
C10 C9 H9 119.7 . . ?
C8 C9 H9 119.7 . . ?
C9 C10 C11 119.4(3) . . ?
C9 C10 H10 120.3 . . ?
C11 C10 H10 120.3 . . ?
C10 C11 C12 120.4(3) . . ?
C10 C11 H11 119.8 . . ?
C12 C11 H11 119.8 . . ?
C7 C12 C11 120.4(3) . . ?
C7 C12 H12 119.8 . . ?
C11 C12 H12 119.8 . . ?
F2_1 C13 F3_1 109.7(4) . . ?
F1_11 C13 F3_11 108.8(4) . . ?
F2_1 C13 F1_1 108.7(5) . . ?
F3_1 C13 F1_1 106.2(4) . . ?
F1_11 C13 F2_11 106.6(4) . . ?
F3_11 C13 F2_11 105.3(3) . . ?
F2_1 C13 S1 117.8(5) . . ?
F1_11 C13 S1 116.3(5) . . ?
F3_1 C13 S1 106.4(5) . . ?
F3_11 C13 S1 112.4(3) . . ?
F1_1 C13 S1 107.4(5) . . ?
F2_11 C13 S1 106.7(4) . . ?
S1 O3_2 Ag1 142.7(5) . . ?
S1 O3_12 Ag1 165.6(10) . . ?

loop_
_geom_bond_atom_site_label_1
_geom_bond_atom_site_label_2
_geom_bond_distance
_geom_bond_site_symmetry_2
_geom_bond_publ_flag
C1 N1 1.333(3) . ?
C1 N2 1.333(3) . ?
C1 H1 0.9300 . ?
S1 O1_2 1.425(3) . ?
S1 O3_12 1.428(4) . ?
S1 O2_2 1.429(3) . ?
S1 O1_12 1.432(4) . ?
S1 O2_12 1.437(4) . ?
S1 O3_2 1.448(3) . ?
S1 C13 1.811(3) . ?
Ag1 N2 2.199(2) . ?
Ag1 N1 2.211(2) 4_576 ?
Ag1 O3_12 2.448(5) . ?
Ag1 O3_2 2.593(5) . ?
C2 N2 1.334(3) . ?
C2 C3 1.388(4) . ?
C2 H2 0.9300 . ?
C3 C4 1.385(4) . ?
C3 C5 1.464(4) . ?
N1 C4 1.344(3) . ?
C5 C6 1.321(4) . ?
C5 H5 0.9300 . ?
C4 H4 0.9300 . ?
C6 C7 1.465(3) . ?
C6 H6 0.9300 . ?
C7 C12 1.391(4) . ?
C7 C8 1.395(4) . ?
C8 C9 1.378(4) . ?
C8 H8 0.9300 . ?
C9 C10 1.375(5) . ?
C9 H9 0.9300 . ?
C10 C11 1.385(5) . ?
C10 H10 0.9300 . ?
C11 C12 1.391(4) . ?
C11 H11 0.9300 . ?
C12 H12 0.9300 . ?
C13 F2_1 1.288(5) . ?
C13 F1_11 1.309(4) . ?
C13 F3_1 1.320(4) . ?
C13 F3_11 1.321(4) . ?
C13 F1_1 1.326(5) . ?
C13 F2_11 1.332(4) . ?

loop_
_geom_torsion_atom_site_label_1
_geom_torsion_atom_site_label_2
_geom_torsion_atom_site_label_3
_geom_torsion_atom_site_label_4
_geom_torsion
_geom_torsion_site_symmetry_1
_geom_torsion_site_symmetry_2
_geom_torsion_site_symmetry_3
_geom_torsion_site_symmetry_4
_geom_torsion_publ_flag
N2 C2 C3 C4 0.2(4) . . . . ?
N2 C2 C3 C5 179.6(3) . . . . ?
N2 C1 N1 C4 -0.2(4) . . . . ?
N2 C1 N1 Ag1 178.9(2) . . . 4_575 ?
N1 C1 N2 C2 0.0(4) . . . . ?
N1 C1 N2 Ag1 -179.6(2) . . . . ?
C3 C2 N2 C1 0.0(4) . . . . ?
C3 C2 N2 Ag1 179.7(2) . . . . ?
C4 C3 C5 C6 172.5(3) . . . . ?
C2 C3 C5 C6 -6.9(5) . . . . ?
C1 N1 C4 C3 0.5(5) . . . . ?
Ag1 N1 C4 C3 -178.6(2) 4_575 . . . ?
C2 C3 C4 N1 -0.4(4) . . . . ?
C5 C3 C4 N1 -179.9(3) . . . . ?
C3 C5 C6 C7 -178.3(3) . . . . ?
C5 C6 C7 C12 1.3(5) . . . . ?
C5 C6 C7 C8 -179.1(3) . . . . ?
C12 C7 C8 C9 0.8(5) . . . . ?
C6 C7 C8 C9 -178.8(3) . . . . ?
C7 C8 C9 C10 -0.4(5) . . . . ?
C8 C9 C10 C11 -0.1(6) . . . . ?
C9 C10 C11 C12 0.4(6) . . . . ?
C8 C7 C12 C11 -0.5(5) . . . . ?
C6 C7 C12 C11 179.0(3) . . . . ?
C10 C11 C12 C7 0.0(5) . . . . ?
O1_2 S1 O3_2 Ag1 -106.6(6) . . . . ?
O2_2 S1 O3_2 Ag1 30.8(6) . . . . ?
C13 S1 O3_2 Ag1 141.8(4) . . . . ?
O1_12 S1 O3_12 Ag1 -10(5) . . . . ?
O2_12 S1 O3_12 Ag1 127(5) . . . . ?
C13 S1 O3_12 Ag1 -123(4) . . . . ?
